data_7228806
loop_
_publ_author_name
'Turunen, Lotta'
'Pan, Fangfang'
'Beyeh, Ngong Kodiah'
'Cetina, Mario'
'Trant, John'
'Ras, Robin H.A.'
'Rissanen, Kari'

_publ_section_title
;
 Halogen-Bonded Solvates of Tetrahaloethynyl Cavitands
;
_journal_name_full CrystEngComm
_journal_paper_doi 10.1039/C7CE01118K
_journal_year 2017
_chemical_formula_moiety 'C68 H76 I4 O8, 3.5(C3 H6 O)'
_chemical_formula_sum 'C78.5 H97 I4 O11.5'
_chemical_formula_weight 1732.16
_space_group_crystal_system triclinic
_space_group_IT_number 2
_space_group_name_Hall '-P 1'
_space_group_name_H-M_alt 'P -1'
_symmetry_space_group_name_Hall '-P 1'
_symmetry_space_group_name_H-M 'P -1'
_atom_sites_solution_hydrogens mixed
_audit_creation_date 2017-07-05
_audit_creation_method
;
Olex2 1.2
(compiled 2017.03.28 svn.r3405 for OlexSys, GUI svn.r5337)
;
_audit_update_record
;
2017-07-12 deposited with the CCDC.
2017-07-31 downloaded from the CCDC.
;
_cell_angle_alpha 114.995(5)
_cell_angle_beta 91.376(6)
_cell_angle_gamma 116.803(6)
_cell_formula_units_Z 2
_cell_length_a 16.4002(10)
_cell_length_b 17.5718(8)
_cell_length_c 19.1603(10)
_cell_measurement_reflns_used 7976
_cell_measurement_temperature 123.00(10)
_cell_measurement_theta_max 72.5820
_cell_measurement_theta_min 4.5450
_cell_volume 4306.9(6)
_computing_cell_refinement
;
CrysAlisPro, Agilent Technologies,
Version 1.171.37.31 (release 14-01-2014 CrysAlis171 .NET)
(compiled Jan 14 2014,18:38:05)
;
_computing_data_collection
;
CrysAlisPro, Agilent Technologies,
Version 1.171.37.31 (release 14-01-2014 CrysAlis171 .NET)
(compiled Jan 14 2014,18:38:05)
;
_computing_data_reduction
;
CrysAlisPro, Agilent Technologies,
Version 1.171.37.31 (release 14-01-2014 CrysAlis171 .NET)
(compiled Jan 14 2014,18:38:05)
;
_computing_molecular_graphics 'Olex2 (Dolomanov et al., 2009)'
_computing_publication_material 'Olex2 (Dolomanov et al., 2009)'
_computing_structure_refinement 'ShelXL (Sheldrick, 2015)'
_diffrn_ambient_environment N~2~
_diffrn_ambient_temperature 123.00(10)
_diffrn_detector 'CCD plate'
_diffrn_detector_area_resol_mean 5.1977
_diffrn_detector_type Atlas
_diffrn_measured_fraction_theta_full 0.998
_diffrn_measured_fraction_theta_max 0.962
_diffrn_measurement_details
;
#__ type_ start__ end____ width___ exp.time_
  1 omega  -41.00   33.00   1.0000    5.0000
omega____ theta____ kappa____ phi______ frames
    -      -41.4013   37.0000   30.0000 74

#__ type_ start__ end____ width___ exp.time_
  2 omega  -14.00   30.00   1.0000    5.0000
omega____ theta____ kappa____ phi______ frames
    -      -41.4013   37.0000 -180.0000 44

#__ type_ start__ end____ width___ exp.time_
  3 omega  -97.00  -69.00   1.0000    5.0000
omega____ theta____ kappa____ phi______ frames
    -      -41.4013  -77.0000  -60.0000 28

#__ type_ start__ end____ width___ exp.time_
  4 omega -120.00   -2.00   1.0000    5.0000
omega____ theta____ kappa____ phi______ frames
    -      -41.4013  -19.0000 -150.0000 118

#__ type_ start__ end____ width___ exp.time_
  5 omega  -39.00   -9.00   1.0000    5.0000
omega____ theta____ kappa____ phi______ frames
    -      -41.4013  -77.0000  -60.0000 30

#__ type_ start__ end____ width___ exp.time_
  6 omega  -95.00   -5.00   1.0000    5.0000
omega____ theta____ kappa____ phi______ frames
    -      -41.4013  125.0000   60.0000 90

#__ type_ start__ end____ width___ exp.time_
  7 omega   44.00   74.00   1.0000    5.0000
omega____ theta____ kappa____ phi______ frames
    -       41.4013 -137.0000  -67.0000 30

#__ type_ start__ end____ width___ exp.time_
  8 omega   34.00   79.00   1.0000   60.0000
omega____ theta____ kappa____ phi______ frames
    -      105.0818  -30.0000 -180.0000 45

#__ type_ start__ end____ width___ exp.time_
  9 omega   40.00   73.00   1.0000   60.0000
omega____ theta____ kappa____ phi______ frames
    -      105.0818  -45.0000   90.0000 33

#__ type_ start__ end____ width___ exp.time_
 10 omega  130.00  159.00   1.0000   60.0000
omega____ theta____ kappa____ phi______ frames
    -      105.0818  137.0000   -4.0000 29

#__ type_ start__ end____ width___ exp.time_
 11 omega   50.00  105.00   1.0000   60.0000
omega____ theta____ kappa____ phi______ frames
    -      105.0818  -94.0000  120.0000 55

#__ type_ start__ end____ width___ exp.time_
 12 omega   37.00   91.00   1.0000   60.0000
omega____ theta____ kappa____ phi______ frames
    -      105.0818  -30.0000  120.0000 54

#__ type_ start__ end____ width___ exp.time_
 13 omega   36.00  120.00   1.0000   60.0000
omega____ theta____ kappa____ phi______ frames
    -      105.0818 -125.0000  -30.0000 84

#__ type_ start__ end____ width___ exp.time_
 14 omega   80.00  160.00   1.0000   60.0000
omega____ theta____ kappa____ phi______ frames
    -      105.0818   30.0000   30.0000 80

#__ type_ start__ end____ width___ exp.time_
 15 omega   46.00   89.00   1.0000   60.0000
omega____ theta____ kappa____ phi______ frames
    -      105.0818  -30.0000   30.0000 43

#__ type_ start__ end____ width___ exp.time_
 16 omega   45.00  103.00   1.0000   60.0000
omega____ theta____ kappa____ phi______ frames
    -      105.0818  -94.0000 -180.0000 58

#__ type_ start__ end____ width___ exp.time_
 17 omega   91.00  120.00   1.0000   60.0000
omega____ theta____ kappa____ phi______ frames
    -      105.0818 -125.0000  120.0000 29

#__ type_ start__ end____ width___ exp.time_
 18 omega   96.00  178.00   1.0000   60.0000
omega____ theta____ kappa____ phi______ frames
    -      105.0818   30.0000   90.0000 82

#__ type_ start__ end____ width___ exp.time_
 19 omega   29.00   66.00   1.0000   60.0000
omega____ theta____ kappa____ phi______ frames
    -      105.0818  -30.0000  -90.0000 37

#__ type_ start__ end____ width___ exp.time_
 20 omega   43.00   88.00   1.0000   60.0000
omega____ theta____ kappa____ phi______ frames
    -      105.0818  -30.0000  -30.0000 45

#__ type_ start__ end____ width___ exp.time_
 21 omega  133.00  178.00   1.0000   60.0000
omega____ theta____ kappa____ phi______ frames
    -      105.0818   45.0000  -60.0000 45

#__ type_ start__ end____ width___ exp.time_
 22 omega   37.00  135.00   1.0000   60.0000
omega____ theta____ kappa____ phi______ frames
    -      105.0818  -77.0000  -30.0000 98
;
_diffrn_measurement_device 'four-circle diffractometer'
_diffrn_measurement_device_type 'SuperNova, Dual, Cu at zero, Atlas'
_diffrn_measurement_method '\w scans'
_diffrn_orient_matrix_UB_11 -0.0884608000
_diffrn_orient_matrix_UB_12 -0.0686522000
_diffrn_orient_matrix_UB_13 0.0148758000
_diffrn_orient_matrix_UB_21 0.0639128000
_diffrn_orient_matrix_UB_22 0.0053425000
_diffrn_orient_matrix_UB_23 0.0642216000
_diffrn_orient_matrix_UB_31 -0.0019518000
_diffrn_orient_matrix_UB_32 0.0887968000
_diffrn_orient_matrix_UB_33 0.0641836000
_diffrn_radiation_monochromator mirror
_diffrn_radiation_probe x-ray
_diffrn_radiation_type CuK\a
_diffrn_radiation_wavelength 1.54184
_diffrn_reflns_av_R_equivalents 0.0603
_diffrn_reflns_av_unetI/netI 0.0866
_diffrn_reflns_Laue_measured_fraction_full 0.998
_diffrn_reflns_Laue_measured_fraction_max 0.962
_diffrn_reflns_limit_h_max 19
_diffrn_reflns_limit_h_min -20
_diffrn_reflns_limit_k_max 21
_diffrn_reflns_limit_k_min -14
_diffrn_reflns_limit_l_max 23
_diffrn_reflns_limit_l_min -23
_diffrn_reflns_number 30875
_diffrn_reflns_point_group_measured_fraction_full 0.998
_diffrn_reflns_point_group_measured_fraction_max 0.962
_diffrn_reflns_theta_full 67.684
_diffrn_reflns_theta_max 73.443
_diffrn_reflns_theta_min 3.015
_diffrn_source 'sealed X-ray tube'
_diffrn_source_type 'SuperNova (Cu) X-ray Source'
_exptl_absorpt_coefficient_mu 11.768
_exptl_absorpt_correction_T_max 1.00000
_exptl_absorpt_correction_T_min 0.29053
_exptl_absorpt_correction_type multi-scan
_exptl_absorpt_process_details
;
CrysAlisPro, Agilent Technologies,
Version 1.171.37.31 (release 14-01-2014 CrysAlis171 .NET)
(compiled Jan 14 2014,18:38:05)
Empirical absorption correction using spherical harmonics,
 implemented in SCALE3 ABSPACK scaling algorithm.
Empirical absorption correction using spherical harmonics,
 implemented in SCALE3 ABSPACK scaling algorithm.
;
_exptl_crystal_colour colourless
_exptl_crystal_colour_primary colourless
_exptl_crystal_density_diffrn 1.336
_exptl_crystal_description block
_exptl_crystal_F_000 1744
_exptl_crystal_size_max 0.3525
_exptl_crystal_size_mid 0.2939
_exptl_crystal_size_min 0.2464
_refine_diff_density_max 5.437
_refine_diff_density_min -2.267
_refine_diff_density_rms 0.232
_refine_ls_extinction_method none
_refine_ls_goodness_of_fit_ref 1.044
_refine_ls_hydrogen_treatment constr
_refine_ls_matrix_type full
_refine_ls_number_parameters 904
_refine_ls_number_reflns 16680
_refine_ls_number_restraints 565
_refine_ls_restrained_S_all 1.039
_refine_ls_R_factor_all 0.2671
_refine_ls_R_factor_gt 0.2203
_refine_ls_shift/su_max 0.002
_refine_ls_shift/su_mean 0.000
_refine_ls_structure_factor_coef Fsqd
_refine_ls_weighting_details 'w=1/[\s^2^(Fo^2^)+(0.1924P)^2^+181.5318P] where P=(Fo^2^+2Fc^2^)/3'
_refine_ls_weighting_scheme calc
_refine_ls_wR_factor_gt 0.4934
_refine_ls_wR_factor_ref 0.5261
_reflns_Friedel_coverage 0.000
_reflns_number_gt 10948
_reflns_number_total 16680
_reflns_threshold_expression 'I > 2\s(I)'
_cod_data_source_file c7ce01118k2.cif
_cod_data_source_block 3_acetone
_cod_original_cell_volume 4306.9(5)
_cod_original_formula_sum 'C78.50 H97 I4 O11.50'
_cod_database_code 7228806
_shelx_shelxl_version_number 2014/7
_chemical_oxdiff_formula 'C90 H100 N4 I4 O4'
_shelx_space_group_comment
;
The symmetry employed for this shelxl refinement is uniquely defined
by the following loop, which should always be used as a source of
symmetry information in preference to the above space-group names.
They are only intended as comments.
;
_reflns_odcompleteness_completeness 99.89
_reflns_odcompleteness_iscentric 1
_reflns_odcompleteness_theta 66.49
_olex2_refinement_description
;
1. Fixed Uiso
 At 1.2 times of:
  All C(H) groups, All C(H,H) groups
 At 1.5 times of:
  All C(H,H,H) groups
2. Restrained distances
 C81-O13
 1.2 with sigma of 0.02
 C82-C81 = C83-C81
 1.5 with sigma of 0.02
 C83-C82
 2.5 with sigma of 0.02
 C16-C17 = C16-C15 = C15-C14 = C68-C67 = C67-C66 = C66-C65 = C65-C64 = C64-C63
 = C14-C13 = C34-C33 = C33-C32 = C32-C31 = C31-C30 = C30-C29 = C51-C50 = C50-
 C49 = C49-C48 = C48-C47 = C47-C46 = C13-C12
 1.52 with sigma of 0.01
 H76C-H80C_$1 = H74B-H82B
 2.1 with sigma of 0.02
 C58B-C59B \\sim C59-C58
 with sigma of 0.01
 I4B-C59B \\sim I4-C59
 with sigma of 0.01
 C58-C59 \\sim C7-C8
 with sigma of 0.02
 C59-I4 \\sim C8-I1
 with sigma of 0.02
 C82-O13 \\sim O13-C83
 with sigma of 0.02
 C79-C78 \\sim C80-C78 \\sim C73-C72 \\sim C74-C72 \\sim C70-C69 \\sim C71-C69
\\sim C77-C75 \\sim C76-C75
 \\sim C82-C81 \\sim C83-C81
 with sigma of 0.02
 C58B-C53B \\sim C58-C53
 with sigma of 0.01
 C54-C53B \\sim C53B-C52 \\sim C54-C53 \\sim C53-C52
 with sigma of 0.01
 C53-C58 \\sim C2-C7
 with sigma of 0.02
3. Restrained planarity
 O13, C81, C82, C83
 with sigma of 0.1
4. Uiso/Uaniso restraints and constraints
Uanis(C15) \\sim Ueq, Uanis(C13) \\sim Ueq, Uanis(C48) \\sim Ueq, Uanis(C3)
\\sim Ueq, Uanis(C73) \\sim Ueq, Uanis(C21) \\sim Ueq, Uanis(C22) \\sim Ueq,
Uanis(C23) \\sim Ueq, Uanis(C35) \\sim Ueq, Uanis(C55) \\sim Ueq, Uanis(C58)
\\sim Ueq, Uanis(C18) \\sim Ueq, Uanis(C19) \\sim Ueq, Uanis(C10) \\sim Ueq,
Uanis(I1) \\sim Ueq: with sigma of 0.005 and sigma for terminal atoms of 0.01
Uanis(C47) \\sim Ueq, Uanis(C31) \\sim Ueq, Uanis(C63) \\sim Ueq, Uanis(C65)
\\sim Ueq, Uanis(C14) \\sim Ueq, Uanis(C37) \\sim Ueq, Uanis(C35) \\sim Ueq,
Uanis(C18) \\sim Ueq, Uanis(C7) \\sim Ueq, Uanis(C8) \\sim Ueq, Uanis(C59)
\\sim Ueq, Uanis(C53) \\sim Ueq, Uanis(C2) \\sim Ueq, Uanis(C45) \\sim Ueq,
Uanis(C82) \\sim Ueq, Uanis(O13) \\sim Ueq, Uanis(C81) \\sim Ueq, Uanis(C83)
\\sim Ueq, Uanis(C77) \\sim Ueq, Uanis(C75) \\sim Ueq, Uanis(C76) \\sim Ueq,
Uanis(C74) \\sim Ueq, Uanis(O8) \\sim Ueq, Uanis(O10) \\sim Ueq, Uanis(C71)
\\sim Ueq, Uanis(O9) \\sim Ueq, Uanis(C70) \\sim Ueq, Uanis(C69) \\sim Ueq,
Uanis(I4) \\sim Ueq, Uanis(C25) \\sim Ueq, Uanis(C50) \\sim Ueq, Uanis(C49)
\\sim Ueq, Uanis(C51) \\sim Ueq, Uanis(C46) \\sim Ueq, Uanis(C30) \\sim Ueq,
Uanis(C61) \\sim Ueq, Uanis(C66) \\sim Ueq, Uanis(C68) \\sim Ueq, Uanis(C80)
\\sim Ueq, Uanis(C60) \\sim Ueq, Uanis(O7) \\sim Ueq, Uanis(C40) \\sim Ueq,
Uanis(C27) \\sim Ueq, Uanis(O4) \\sim Ueq, Uanis(C67) \\sim Ueq, Uanis(C11)
\\sim Ueq, Uanis(C12) \\sim Ueq, Uanis(O5) \\sim Ueq, Uanis(C10) \\sim Ueq,
Uanis(C79) \\sim Ueq, Uanis(C24) \\sim Ueq, Uanis(C1) \\sim Ueq, Uanis(C54)
\\sim Ueq, Uanis(C64) \\sim Ueq, Uanis(C38) \\sim Ueq, Uanis(C39) \\sim Ueq,
Uanis(C62) \\sim Ueq, Uanis(C57) \\sim Ueq, Uanis(C4) \\sim Ueq, Uanis(C36)
\\sim Ueq, Uanis(C44) \\sim Ueq, Uanis(C20) \\sim Ueq, Uanis(C6) \\sim Ueq,
Uanis(C5) \\sim Ueq, Uanis(C29) \\sim Ueq, Uanis(C72) \\sim Ueq, Uanis(C52)
\\sim Ueq, Uanis(O3) \\sim Ueq: with sigma of 0.01 and sigma for terminal atoms
of 0.02
Uanis(I2) = Uanis(I2B)
Uanis(C59) = Uanis(C59B)
Uanis(C58) = Uanis(C58B)
Uanis(C53B) = Uanis(C53)
5. Others
 Fixed Sof: I2(0.9) I4(0.66667) C53(0.66667) C58(0.66667) C59(0.66667)
 C79(0.5) H79A(0.5) H79B(0.5) H79C(0.5) C78(0.5) O12(0.5) C80(0.5) H80A(0.5)
 H80B(0.5) H80C(0.5) O11(0.5) C75(0.5) C76(0.5) H76A(0.5) H76B(0.5) H76C(0.5)
 C77(0.5) H77A(0.5) H77B(0.5) H77C(0.5) I4B(0.33333) I2B(0.1) C58B(0.33333)
 C59B(0.33333) C53B(0.33333) O13(0.5) C81(0.5) C82(0.5) H82A(0.5) H82B(0.5)
 H82C(0.5) C83(0.5) H83A(0.5) H83B(0.5) H83C(0.5)
 Fixed Uiso: C16(0.19) C17(0.2) C32(0.16) C33(0.18) C34(0.2)
6.a Riding coordinates:
 C34(H34A,H34B,H34C), C82(H82A,H82B,H82C)
6.b Ternary CH refined with riding coordinates:
 C11(H11), C28(H28), C45(H45), C62(H62)
6.c Secondary CH2 refined with riding coordinates:
 C16(H16A,H16B), C9(H9A,H9B), C10(H10A,H10B), C12(H12A,H12B), C13(H13A,H13B),
 C14(H14A,H14B), C15(H15A,H15B), C26(H26A,H26B), C27(H27A,H27B), C29(H29A,H29B),
  C30(H30A,H30B), C31(H31A,H31B), C32(H32A,H32B), C33(H33A,H33B), C43(H43A,
 H43B), C44(H44A,H44B), C46(H46A,H46B), C47(H47A,H47B), C48(H48A,H48B),
 C49(H49A,H49B), C50(H50A,H50B), C60(H60A,H60B), C61(H61A,H61B), C63(H63A,H63B),
  C64(H64A,H64B), C65(H65A,H65B), C66(H66A,H66B), C67(H67A,H67B)
6.d Aromatic/amide H refined with riding coordinates:
 C5(H5), C22(H22), C39(H39), C56(H56)
6.e Idealised Me refined as rotating group:
 C17(H17A,H17B,H17C), C51(H51A,H51B,H51C), C68(H68A,H68B,H68C), C79(H79A,H79B,
 H79C), C80(H80A,H80B,H80C), C73(H73A,H73B,H73C), C74(H74A,H74B,H74C), C76(H76A,
 H76B,H76C), C77(H77A,H77B,H77C), C70(H70A,H70B,H70C), C71(H71A,H71B,H71C),
 C83(H83A,H83B,H83C)
;
_olex2_submission_special_instructions 'No special instructions were received'

loop_
_space_group_symop_operation_xyz
'x, y, z'
'-x, -y, -z'

loop_
_atom_site_label
_atom_site_type_symbol
_atom_site_fract_x
_atom_site_fract_y
_atom_site_fract_z
_atom_site_U_iso_or_equiv
_atom_site_adp_type
_atom_site_occupancy
_atom_site_site_symmetry_order
_atom_site_calc_flag
_atom_site_refinement_flags_posn
_atom_site_refinement_flags_adp
_atom_site_refinement_flags_occupancy
_atom_site_disorder_assembly
_atom_site_disorder_group
I1 I 0.34946(12) 0.50244(12) 0.99263(16) 0.0994(8) Uani 1 1 d D U . . .
I2 I 0.78206(12) 0.37415(15) 1.25799(14) 0.0849(7) Uani 0.9 1 d . . P A 1
I3 I 1.14190(11) 0.14500(16) 0.88033(18) 0.1182(10) Uani 1 1 d . . . . .
I4 I 0.9088(4) 0.5214(3) 0.6956(4) 0.201(3) Uani 0.6667 1 d D U P B 1
O1 O 0.3432(10) 0.1922(12) 0.9487(11) 0.063(4) Uani 1 1 d . . . . .
O2 O 0.4724(8) 0.1646(9) 1.0252(8) 0.045(3) Uani 1 1 d . . . . .
O3 O 0.6996(8) 0.0619(9) 0.9942(8) 0.046(3) Uani 1 1 d . U . . .
O4 O 0.7962(8) -0.0140(9) 0.8840(7) 0.044(3) Uani 1 1 d . U . . .
O5 O 0.8479(10) 0.0549(11) 0.6670(8) 0.055(3) Uani 1 1 d . U . . .
O6 O 0.7856(10) 0.1703(12) 0.6368(11) 0.073(5) Uani 1 1 d . . . . .
O7 O 0.5587(10) 0.2760(11) 0.6709(9) 0.059(3) Uani 1 1 d . U . . .
O8 O 0.3987(10) 0.2620(11) 0.7322(9) 0.059(3) Uani 1 1 d . U . . .
C1 C 0.3920(13) 0.2056(13) 0.7685(12) 0.046(4) Uani 1 1 d . U . . .
C16 C -0.032(4) -0.162(4) 0.823(3) 0.190 Uiso 1 1 d D U . . .
H16A H 0.0049 -0.0938 0.8634 0.228 Uiso 1 1 calc R . . . .
H16B H -0.0378 -0.2027 0.8465 0.228 Uiso 1 1 calc R . . . .
C2 C 0.3808(13) 0.2346(12) 0.8467(11) 0.044(4) Uani 1 1 d D U . . .
C3 C 0.3652(12) 0.1741(12) 0.8813(10) 0.037(3) Uani 1 1 d . U . . .
C4 C 0.3703(11) 0.0880(12) 0.8376(10) 0.039(4) Uani 1 1 d . U . . .
C5 C 0.3862(12) 0.0664(12) 0.7635(11) 0.041(4) Uani 1 1 d . U . . .
H5 H 0.3889 0.0098 0.7366 0.049 Uiso 1 1 calc R . . . .
C6 C 0.3991(14) 0.1220(14) 0.7228(13) 0.052(5) Uani 1 1 d . U . . .
C7 C 0.3717(15) 0.3191(14) 0.8889(13) 0.058(5) Uani 1 1 d D U . . .
C8 C 0.3634(14) 0.3877(14) 0.9248(12) 0.054(5) Uani 1 1 d D U . . .
C9 C 0.4189(18) 0.2691(17) 1.0190(18) 0.071(7) Uani 1 1 d . . . . .
H9A H 0.3954 0.2721 1.0656 0.085 Uiso 1 1 calc R . . . .
H9B H 0.4386 0.3306 1.0200 0.085 Uiso 1 1 calc R . . . .
C10 C 0.5051(13) 0.2571(12) 1.0248(11) 0.043(4) Uani 1 1 d . U . . .
H10A H 0.5309 0.2556 0.9795 0.052 Uiso 1 1 calc R . . . .
H10B H 0.5541 0.3109 1.0734 0.052 Uiso 1 1 calc R . . . .
C11 C 0.3525(12) 0.0193(12) 0.8716(11) 0.040(4) Uani 1 1 d . U . . .
H11 H 0.3291 0.0413 0.9185 0.048 Uiso 1 1 calc R . . . .
C12 C 0.2763(11) -0.0856(14) 0.8134(13) 0.052(5) Uani 1 1 d D U . . .
H12A H 0.2953 -0.1083 0.7646 0.062 Uiso 1 1 calc R . . . .
H12B H 0.2704 -0.1268 0.8365 0.062 Uiso 1 1 calc R . . . .
C13 C 0.1809(12) -0.0948(17) 0.7936(16) 0.072(6) Uani 1 1 d D U . . .
H13A H 0.1717 -0.0551 0.8427 0.086 Uiso 1 1 calc R . . . .
H13B H 0.1835 -0.0675 0.7585 0.086 Uiso 1 1 calc R . . . .
C14 C 0.095(2) -0.197(2) 0.755(3) 0.152(16) Uani 1 1 d D U . . .
H14A H 0.0931 -0.2287 0.7858 0.182 Uiso 1 1 calc R . . . .
H14B H 0.0965 -0.2358 0.7012 0.182 Uiso 1 1 calc R . . . .
C15 C 0.009(3) -0.184(4) 0.751(3) 0.166(18) Uani 1 1 d D U . . .
H15A H 0.0253 -0.1324 0.7385 0.199 Uiso 1 1 calc R . . . .
H15B H -0.0415 -0.2436 0.7068 0.199 Uiso 1 1 calc R . . . .
C17 C -0.128(4) -0.188(4) 0.781(4) 0.200 Uiso 1 1 d D U . . .
H17A H -0.1770 -0.2273 0.7980 0.300 Uiso 1 1 calc GR . . . .
H17B H -0.1392 -0.2240 0.7243 0.300 Uiso 1 1 calc GR . . . .
H17C H -0.1294 -0.1294 0.7946 0.300 Uiso 1 1 calc GR . . . .
C18 C 0.5046(11) 0.1065(11) 0.9792(10) 0.036(3) Uani 1 1 d . U . . .
C19 C 0.5928(11) 0.1213(11) 1.0100(10) 0.034(3) Uani 1 1 d . U . . .
C20 C 0.6184(13) 0.0544(13) 0.9610(12) 0.046(4) Uani 1 1 d . U . . .
C21 C 0.5636(11) -0.0221(11) 0.8856(10) 0.035(3) Uani 1 1 d . U . . .
C22 C 0.4806(11) -0.0285(11) 0.8582(10) 0.036(3) Uani 1 1 d . U . . .
H22 H 0.4448 -0.0766 0.8062 0.043 Uiso 1 1 calc R . . . .
C23 C 0.4476(10) 0.0299(10) 0.9015(9) 0.030(3) Uani 1 1 d . U . . .
C24 C 0.6532(12) 0.2015(12) 1.0863(10) 0.038(4) Uani 1 1 d . U . . .
C25 C 0.7058(14) 0.2725(14) 1.1513(13) 0.052(5) Uani 1 1 d . U . . .
C26 C 0.7870(12) 0.1288(15) 0.9863(15) 0.060(6) Uani 1 1 d . . . . .
H26A H 0.8220 0.1888 1.0367 0.072 Uiso 1 1 calc R . . . .
H26B H 0.7735 0.1446 0.9462 0.072 Uiso 1 1 calc R . . . .
C27 C 0.8453(13) 0.0784(14) 0.9612(11) 0.049(4) Uani 1 1 d . U . . .
H27A H 0.9050 0.1226 0.9570 0.059 Uiso 1 1 calc R . . . .
H27B H 0.8593 0.0646 1.0025 0.059 Uiso 1 1 calc R . . . .
C28 C 0.5981(12) -0.0899(13) 0.8359(12) 0.045(4) Uani 1 1 d . . . . .
H28 H 0.6345 -0.0941 0.8741 0.054 Uiso 1 1 calc R . . . .
C29 C 0.5188(13) -0.1943(12) 0.7793(11) 0.045(4) Uani 1 1 d D U . . .
H29A H 0.4756 -0.2175 0.8089 0.054 Uiso 1 1 calc R . . . .
H29B H 0.4835 -0.1944 0.7379 0.054 Uiso 1 1 calc R . . . .
C30 C 0.5547(19) -0.2642(16) 0.7405(18) 0.088(8) Uani 1 1 d D U . . .
H30A H 0.5697 -0.2615 0.6926 0.105 Uiso 1 1 calc R . . . .
H30B H 0.6135 -0.2400 0.7767 0.105 Uiso 1 1 calc R . . . .
C31 C 0.490(3) -0.3706(19) 0.717(3) 0.146(15) Uani 1 1 d D U . . .
H31A H 0.4377 -0.4012 0.6719 0.175 Uiso 1 1 calc R . . . .
H31B H 0.4645 -0.3752 0.7615 0.175 Uiso 1 1 calc R . . . .
C32 C 0.547(3) -0.423(4) 0.697(3) 0.160 Uiso 1 1 d D . . . .
H32A H 0.4974 -0.4905 0.6747 0.192 Uiso 1 1 calc R . . . .
H32B H 0.5651 -0.4165 0.6507 0.192 Uiso 1 1 calc R . . . .
C33 C 0.630(3) -0.419(4) 0.737(3) 0.180 Uiso 1 1 d D . . . .
H33A H 0.6163 -0.4397 0.7767 0.216 Uiso 1 1 calc R . . . .
H33B H 0.6870 -0.3553 0.7599 0.216 Uiso 1 1 calc R . . . .
C34 C 0.638(4) -0.494(4) 0.663(3) 0.200 Uiso 1 1 d D . . . .
H34A H 0.6398 -0.4773 0.6210 0.300 Uiso 1 1 d R . . . .
H34B H 0.5839 -0.5578 0.6451 0.300 Uiso 1 1 d R . . . .
H34C H 0.6947 -0.4942 0.6757 0.300 Uiso 1 1 d R . . . .
C35 C 0.7625(12) -0.0095(11) 0.8209(10) 0.038(3) Uani 1 1 d . U . . .
C36 C 0.8259(14) 0.0295(14) 0.7816(12) 0.052(5) Uani 1 1 d . U . . .
C37 C 0.7903(13) 0.0275(12) 0.7117(10) 0.042(4) Uani 1 1 d . U . . .
C38 C 0.6938(14) -0.0110(14) 0.6857(12) 0.050(4) Uani 1 1 d . U . . .
C39 C 0.6347(13) -0.0460(12) 0.7285(11) 0.043(4) Uani 1 1 d . U . . .
H39 H 0.5703 -0.0702 0.7112 0.052 Uiso 1 1 calc R . . . .
C40 C 0.6658(11) -0.0470(12) 0.7948(10) 0.036(3) Uani 1 1 d . U . . .
C41 C 0.9250(15) 0.0664(15) 0.8067(15) 0.061(6) Uani 1 1 d . . . . .
C42 C 1.0054(17) 0.0960(19) 0.8343(18) 0.079(8) Uani 1 1 d . . . . .
C43 C 0.9067(16) 0.1588(18) 0.6977(16) 0.068(6) Uani 1 1 d . . . . .
H43A H 0.9429 0.1707 0.6604 0.082 Uiso 1 1 calc R . . . .
H43B H 0.9511 0.1871 0.7480 0.082 Uiso 1 1 calc R . . . .
C44 C 0.8473(17) 0.2086(17) 0.7108(16) 0.069(6) Uani 1 1 d . U . . .
H44A H 0.8108 0.1970 0.7480 0.082 Uiso 1 1 calc R . . . .
H44B H 0.8887 0.2784 0.7332 0.082 Uiso 1 1 calc R . . . .
C45 C 0.6531(15) -0.0189(14) 0.6060(11) 0.050(4) Uani 1 1 d . U . . .
H45 H 0.7035 -0.0056 0.5787 0.060 Uiso 1 1 calc R . . . .
C46 C 0.5705(19) -0.1219(16) 0.5509(16) 0.075(6) Uani 1 1 d D U . . .
H46A H 0.5156 -0.1292 0.5717 0.090 Uiso 1 1 calc R . . . .
H46B H 0.5560 -0.1276 0.4990 0.090 Uiso 1 1 calc R . . . .
C47 C 0.583(2) -0.207(2) 0.539(2) 0.117(11) Uani 1 1 d D U . . .
H47A H 0.5994 -0.2027 0.5897 0.141 Uiso 1 1 calc R . . . .
H47B H 0.5249 -0.2682 0.5057 0.141 Uiso 1 1 calc R . . . .
C48 C 0.662(2) -0.200(2) 0.498(2) 0.109(10) Uani 1 1 d D U . . .
H48A H 0.7221 -0.1460 0.5364 0.131 Uiso 1 1 calc R . . . .
H48B H 0.6530 -0.1864 0.4555 0.131 Uiso 1 1 calc R . . . .
C49 C 0.669(4) -0.292(3) 0.463(3) 0.18(2) Uani 1 1 d D U . . .
H49A H 0.6142 -0.3423 0.4174 0.211 Uiso 1 1 calc R . . . .
H49B H 0.7244 -0.2787 0.4424 0.211 Uiso 1 1 calc R . . . .
C50 C 0.674(5) -0.337(4) 0.515(3) 0.22(3) Uani 1 1 d D U . . .
H50A H 0.6130 -0.3643 0.5252 0.259 Uiso 1 1 calc R . . . .
H50B H 0.7196 -0.2841 0.5654 0.259 Uiso 1 1 calc R . . . .
C51 C 0.701(5) -0.415(5) 0.484(4) 0.23(3) Uani 1 1 d D U . . .
H51A H 0.6490 -0.4755 0.4767 0.351 Uiso 1 1 calc GR . . . .
H51B H 0.7554 -0.3957 0.5223 0.351 Uiso 1 1 calc GR . . . .
H51C H 0.7163 -0.4244 0.4341 0.351 Uiso 1 1 calc GR . . . .
C52 C 0.6966(14) 0.1530(14) 0.6418(13) 0.054(5) Uani 1 1 d D U . . .
C53 C 0.6695(13) 0.2190(15) 0.6450(18) 0.052(7) Uani 0.6667 1 d D U P B 1
C54 C 0.5829(13) 0.2068(14) 0.6608(12) 0.050(4) Uani 1 1 d D U . . .
C55 C 0.5084(13) 0.1104(13) 0.6408(11) 0.045(4) Uani 1 1 d . U . . .
C56 C 0.5367(15) 0.0406(15) 0.6255(16) 0.068(7) Uani 1 1 d . . . . .
H56 H 0.4903 -0.0216 0.6145 0.082 Uiso 1 1 calc R . . . .
C57 C 0.6264(14) 0.0577(14) 0.6258(12) 0.049(4) Uani 1 1 d . U . . .
C58 C 0.7406(14) 0.3143(13) 0.6595(15) 0.031(4) Uani 0.6667 1 d D U P B 1
C59 C 0.803(2) 0.395(2) 0.682(3) 0.081(10) Uani 0.6667 1 d D U P B 1
C60 C 0.5701(14) 0.3324(15) 0.7486(12) 0.053(5) Uani 1 1 d . U . . .
H60A H 0.6295 0.3938 0.7698 0.064 Uiso 1 1 calc R . . . .
H60B H 0.5717 0.3000 0.7785 0.064 Uiso 1 1 calc R . . . .
C61 C 0.4867(17) 0.3508(17) 0.7566(16) 0.070(6) Uani 1 1 d . U . . .
H61A H 0.4973 0.3968 0.8117 0.084 Uiso 1 1 calc R . . . .
H61B H 0.4834 0.3796 0.7239 0.084 Uiso 1 1 calc R . . . .
C62 C 0.4080(14) 0.0905(14) 0.6420(12) 0.051(4) Uani 1 1 d . U . . .
H62 H 0.3991 0.1319 0.6245 0.062 Uiso 1 1 calc R . . . .
C63 C 0.3336(14) -0.0147(17) 0.5823(14) 0.066(6) Uani 1 1 d D U . . .
H63A H 0.3465 -0.0252 0.5309 0.079 Uiso 1 1 calc R . . . .
H63B H 0.3481 -0.0550 0.5962 0.079 Uiso 1 1 calc R . . . .
C64 C 0.2269(16) -0.059(2) 0.567(2) 0.118(11) Uani 1 1 d D U . . .
H64A H 0.1960 -0.1209 0.5178 0.141 Uiso 1 1 calc R . . . .
H64B H 0.2073 -0.0722 0.6102 0.141 Uiso 1 1 calc R . . . .
C65 C 0.196(2) 0.007(3) 0.561(3) 0.126(13) Uani 1 1 d D U . . .
H65A H 0.2184 0.0239 0.5207 0.152 Uiso 1 1 calc R . . . .
H65B H 0.2226 0.0673 0.6120 0.152 Uiso 1 1 calc R . . . .
C66 C 0.088(2) -0.043(3) 0.541(2) 0.146(15) Uani 1 1 d D U . . .
H66A H 0.0684 -0.0047 0.5278 0.175 Uiso 1 1 calc R . . . .
H66B H 0.0611 -0.1065 0.4939 0.175 Uiso 1 1 calc R . . . .
C67 C 0.049(3) -0.054(3) 0.609(2) 0.144(15) Uani 1 1 d D U . . .
H67A H 0.0804 0.0078 0.6576 0.173 Uiso 1 1 calc R . . . .
H67B H 0.0608 -0.0997 0.6176 0.173 Uiso 1 1 calc R . . . .
C68 C -0.057(3) -0.093(4) 0.586(3) 0.163(18) Uani 1 1 d D U . . .
H68A H -0.0691 -0.0652 0.5570 0.244 Uiso 1 1 calc GR . . . .
H68B H -0.0780 -0.0765 0.6338 0.244 Uiso 1 1 calc GR . . . .
H68C H -0.0897 -0.1631 0.5536 0.244 Uiso 1 1 calc GR . . . .
C79 C 1.275(3) 0.410(3) 0.745(3) 0.065(11) Uani 0.5 1 d D U P . .
H79A H 1.2810 0.4469 0.8008 0.098 Uiso 0.5 1 calc GR . P . .
H79B H 1.2731 0.4437 0.7179 0.098 Uiso 0.5 1 calc GR . P . .
H79C H 1.3286 0.4004 0.7397 0.098 Uiso 0.5 1 calc GR . P . .
C78 C 1.188(3) 0.315(3) 0.711(3) 0.075(13) Uani 0.5 1 d D . P . .
O12 O 1.170(4) 0.227(5) 0.694(4) 0.15(2) Uani 0.5 1 d . . P . .
C80 C 1.118(4) 0.343(4) 0.731(4) 0.086(15) Uani 0.5 1 d D U P . .
H80A H 1.1394 0.4060 0.7367 0.129 Uiso 0.5 1 calc GR . P . .
H80B H 1.1073 0.3444 0.7810 0.129 Uiso 0.5 1 calc GR . P . .
H80C H 1.0593 0.2959 0.6901 0.129 Uiso 0.5 1 calc DGR . P . .
O10 O 0.652(2) 0.330(2) 0.9135(19) 0.142(9) Uani 1 1 d . U . . .
C72 C 0.702(2) 0.2939(15) 0.9054(15) 0.084(7) Uani 1 1 d D U . . .
C73 C 0.6637(16) 0.1924(13) 0.8480(12) 0.057(5) Uani 1 1 d D U . . .
H73A H 0.6036 0.1536 0.8544 0.085 Uiso 1 1 calc GR . . . .
H73B H 0.7068 0.1723 0.8564 0.085 Uiso 1 1 calc GR . . . .
H73C H 0.6554 0.1840 0.7949 0.085 Uiso 1 1 calc GR . . . .
C74 C 0.771(3) 0.339(3) 0.980(2) 0.165(18) Uani 1 1 d D U . . .
H74A H 0.7455 0.3630 1.0241 0.247 Uiso 1 1 calc GR . . . .
H74B H 0.8279 0.3929 0.9836 0.247 Uiso 1 1 calc DGR . . . .
H74C H 0.7837 0.2924 0.9824 0.247 Uiso 1 1 calc GR . . . .
O11 O -0.106(3) -0.490(3) 0.424(3) 0.105(13) Uani 0.5 1 d . . P . .
C75 C -0.053(3) -0.397(3) 0.450(3) 0.067(12) Uani 0.5 1 d D U P . .
C76 C -0.012(5) -0.361(5) 0.397(4) 0.11(2) Uani 0.5 1 d D U P . .
H76A H 0.0372 -0.3749 0.3834 0.168 Uiso 0.5 1 calc GR . P . .
H76B H 0.0136 -0.2914 0.4225 0.168 Uiso 0.5 1 calc GR . P . .
H76C H -0.0606 -0.3915 0.3488 0.168 Uiso 0.5 1 calc DGR . P . .
C77 C -0.033(5) -0.340(5) 0.536(3) 0.12(2) Uani 0.5 1 d D U P . .
H77A H -0.0606 -0.2996 0.5478 0.185 Uiso 0.5 1 calc GR . P . .
H77B H 0.0347 -0.2991 0.5588 0.185 Uiso 0.5 1 calc GR . P . .
H77C H -0.0586 -0.3824 0.5585 0.185 Uiso 0.5 1 calc GR . P . .
O9 O 0.6245(14) 0.1762(14) 0.3633(13) 0.097(6) Uani 1 1 d . U . . .
C69 C 0.6813(19) 0.2565(19) 0.4152(17) 0.081(7) Uani 1 1 d D U . . .
C70 C 0.663(3) 0.336(3) 0.445(3) 0.135(14) Uani 1 1 d D U . . .
H70A H 0.7142 0.3913 0.4437 0.202 Uiso 1 1 calc GR . . . .
H70B H 0.6588 0.3545 0.4989 0.202 Uiso 1 1 calc GR . . . .
H70C H 0.6049 0.3167 0.4121 0.202 Uiso 1 1 calc GR . . . .
C71 C 0.775(2) 0.275(4) 0.443(3) 0.159(17) Uani 1 1 d D U . . .
H71A H 0.7722 0.2144 0.4290 0.238 Uiso 1 1 calc GR . . . .
H71B H 0.7977 0.3160 0.4998 0.238 Uiso 1 1 calc GR . . . .
H71C H 0.8181 0.3071 0.4180 0.238 Uiso 1 1 calc GR . . . .
I4B I 0.8762(9) 0.5659(7) 0.7873(10) 0.199(6) Uani 0.3333 1 d D . P B 2
I2B I 0.8052(12) 0.4061(14) 1.2274(13) 0.0849(7) Uani 0.1 1 d . . P A 2
C58B C 0.753(3) 0.3332(16) 0.708(3) 0.031(4) Uani 0.3333 1 d D . P B 2
C59B C 0.803(5) 0.4193(18) 0.737(5) 0.081(10) Uani 0.3333 1 d D . P B 2
C53B C 0.6788(14) 0.2311(15) 0.672(4) 0.052(7) Uani 0.3333 1 d D . P B 2
O13 O 1.060(4) 0.374(5) 0.911(4) 0.22(3) Uani 0.5 1 d D U P . .
C81 C 1.015(3) 0.335(3) 0.946(3) 0.14(3) Uani 0.5 1 d D U P . .
C82 C 0.913(3) 0.267(4) 0.914(4) 0.11(2) Uani 0.5 1 d D U P . .
H82A H 0.8932 0.2540 0.8605 0.159 Uiso 0.5 1 d R . P . .
H82B H 0.8875 0.3034 0.9487 0.159 Uiso 0.5 1 d DR . P . .
H82C H 0.8895 0.2061 0.9142 0.159 Uiso 0.5 1 d R . P . .
C83 C 1.059(5) 0.355(6) 1.024(4) 0.16(4) Uani 0.5 1 d D U P . .
H83A H 1.1142 0.3482 1.0207 0.243 Uiso 0.5 1 calc GR . P . .
H83B H 1.0146 0.3086 1.0380 0.243 Uiso 0.5 1 calc GR . P . .
H83C H 1.0771 0.4195 1.0636 0.243 Uiso 0.5 1 calc GR . P . .

loop_
_atom_site_aniso_label
_atom_site_aniso_U_11
_atom_site_aniso_U_22
_atom_site_aniso_U_33
_atom_site_aniso_U_23
_atom_site_aniso_U_13
_atom_site_aniso_U_12
I1 0.0704(10) 0.0674(10) 0.199(2) 0.0857(13) 0.0495(12) 0.0441(8)
I2 0.0469(9) 0.0697(11) 0.0898(15) 0.0224(10) 0.0028(8) 0.0095(8)
I3 0.0374(8) 0.1087(15) 0.197(3) 0.0599(16) 0.0151(11) 0.0426(9)
I4 0.178(5) 0.083(2) 0.261(7) 0.083(3) 0.105(5) 0.004(3)
O1 0.059(8) 0.083(10) 0.107(13) 0.081(10) 0.043(9) 0.048(8)
O2 0.046(6) 0.046(6) 0.064(8) 0.037(6) 0.015(6) 0.028(5)
O3 0.043(5) 0.055(6) 0.048(6) 0.029(5) 0.007(4) 0.028(5)
O4 0.046(5) 0.052(6) 0.047(6) 0.029(5) 0.005(4) 0.030(5)
O5 0.066(7) 0.073(7) 0.050(7) 0.041(5) 0.026(5) 0.042(5)
O6 0.050(8) 0.084(11) 0.112(14) 0.066(11) 0.017(8) 0.037(8)
O7 0.066(7) 0.064(6) 0.068(7) 0.045(6) 0.028(5) 0.037(5)
O8 0.064(7) 0.067(6) 0.080(8) 0.054(6) 0.024(5) 0.041(5)
C1 0.049(7) 0.053(7) 0.052(8) 0.036(6) 0.010(6) 0.029(6)
C2 0.053(7) 0.050(7) 0.052(8) 0.037(6) 0.012(6) 0.033(6)
C3 0.042(5) 0.042(5) 0.034(5) 0.026(4) 0.010(4) 0.019(4)
C4 0.039(7) 0.044(7) 0.042(7) 0.028(6) 0.004(5) 0.021(5)
C5 0.041(7) 0.046(7) 0.043(8) 0.026(6) -0.003(5) 0.025(5)
C6 0.051(8) 0.055(8) 0.064(9) 0.036(7) 0.009(6) 0.032(6)
C7 0.052(8) 0.062(8) 0.071(9) 0.038(7) 0.026(7) 0.031(6)
C8 0.055(8) 0.060(8) 0.056(9) 0.030(7) 0.021(6) 0.033(6)
C9 0.082(16) 0.066(14) 0.12(2) 0.069(15) 0.047(15) 0.055(13)
C10 0.048(6) 0.041(5) 0.044(6) 0.025(4) 0.015(4) 0.021(4)
C11 0.041(7) 0.048(7) 0.037(7) 0.030(6) 0.013(5) 0.018(5)
C12 0.051(8) 0.053(7) 0.060(9) 0.042(7) 0.004(6) 0.020(6)
C13 0.073(8) 0.073(7) 0.071(8) 0.042(5) 0.013(5) 0.033(5)
C14 0.149(19) 0.154(18) 0.155(19) 0.081(12) 0.029(10) 0.075(12)
C15 0.163(19) 0.167(19) 0.167(19) 0.080(10) 0.045(7) 0.085(10)
C18 0.041(5) 0.037(5) 0.035(5) 0.022(4) 0.010(4) 0.020(4)
C19 0.037(5) 0.036(5) 0.032(5) 0.021(4) 0.010(4) 0.017(4)
C20 0.042(7) 0.047(7) 0.056(8) 0.028(6) 0.013(6) 0.025(6)
C21 0.039(5) 0.036(5) 0.034(5) 0.023(4) 0.012(4) 0.017(4)
C22 0.037(5) 0.038(5) 0.036(5) 0.024(4) 0.008(4) 0.017(4)
C23 0.034(5) 0.029(5) 0.027(5) 0.015(4) 0.004(4) 0.015(4)
C24 0.047(7) 0.038(6) 0.037(7) 0.022(6) 0.010(5) 0.023(5)
C25 0.055(8) 0.054(8) 0.057(9) 0.024(6) 0.022(6) 0.037(6)
C26 0.031(9) 0.054(11) 0.095(17) 0.041(11) 0.006(9) 0.019(8)
C27 0.045(7) 0.064(8) 0.045(8) 0.025(6) 0.004(6) 0.034(6)
C28 0.046(9) 0.045(9) 0.059(12) 0.031(9) 0.006(8) 0.029(8)
C29 0.053(8) 0.043(7) 0.049(8) 0.031(6) 0.009(6) 0.024(6)
C30 0.089(11) 0.073(10) 0.093(11) 0.038(8) 0.034(9) 0.036(8)
C31 0.144(18) 0.141(17) 0.153(18) 0.067(11) 0.041(10) 0.077(12)
C35 0.044(5) 0.037(5) 0.035(5) 0.020(4) 0.008(4) 0.021(4)
C36 0.057(8) 0.053(7) 0.057(9) 0.030(6) 0.005(6) 0.033(6)
C37 0.062(8) 0.042(7) 0.031(7) 0.023(6) 0.013(6) 0.028(6)
C38 0.060(8) 0.049(7) 0.055(8) 0.030(6) 0.005(6) 0.035(6)
C39 0.049(7) 0.042(7) 0.044(8) 0.026(6) 0.001(6) 0.023(6)
C40 0.041(7) 0.040(6) 0.034(7) 0.023(5) 0.012(5) 0.022(5)
C41 0.049(11) 0.054(11) 0.085(16) 0.033(11) 0.013(10) 0.030(9)
C42 0.057(13) 0.088(17) 0.12(2) 0.055(16) 0.019(13) 0.055(13)
C43 0.052(12) 0.084(16) 0.079(17) 0.045(14) 0.018(11) 0.037(11)
C44 0.062(9) 0.066(9) 0.081(10) 0.041(7) 0.017(7) 0.030(7)
C45 0.062(8) 0.057(8) 0.040(8) 0.025(6) 0.018(6) 0.035(6)
C46 0.087(10) 0.069(9) 0.076(10) 0.035(7) 0.005(7) 0.047(8)
C47 0.121(14) 0.116(14) 0.118(15) 0.059(10) 0.026(9) 0.061(10)
C48 0.111(11) 0.108(11) 0.109(11) 0.055(7) 0.028(6) 0.054(7)
C49 0.18(2) 0.18(2) 0.18(2) 0.087(13) 0.046(11) 0.096(14)
C50 0.22(3) 0.22(3) 0.22(3) 0.106(16) 0.060(12) 0.112(17)
C51 0.24(4) 0.22(3) 0.25(4) 0.11(2) 0.06(2) 0.13(2)
C52 0.055(8) 0.051(8) 0.063(9) 0.032(7) 0.013(6) 0.028(6)
C53 0.056(9) 0.052(8) 0.056(13) 0.035(8) 0.009(8) 0.025(7)
C54 0.059(8) 0.050(7) 0.057(9) 0.034(6) 0.016(6) 0.032(6)
C55 0.047(6) 0.048(5) 0.043(6) 0.026(4) 0.012(4) 0.022(4)
C56 0.048(11) 0.051(11) 0.11(2) 0.052(13) 0.013(12) 0.021(9)
C57 0.055(8) 0.052(7) 0.052(8) 0.036(6) 0.010(6) 0.026(6)
C58 0.033(6) 0.034(6) 0.026(6) 0.015(5) 0.008(4) 0.016(4)
C59 0.083(13) 0.081(12) 0.081(14) 0.040(10) 0.028(9) 0.042(9)
C60 0.057(8) 0.056(8) 0.053(8) 0.039(7) 0.021(6) 0.022(6)
C61 0.078(10) 0.066(9) 0.085(10) 0.046(7) 0.021(7) 0.042(7)
C62 0.055(8) 0.053(8) 0.058(9) 0.037(7) 0.008(6) 0.027(6)
C63 0.063(9) 0.076(9) 0.058(9) 0.040(7) 0.006(7) 0.030(7)
C64 0.117(14) 0.123(14) 0.118(14) 0.064(10) 0.027(9) 0.061(10)
C65 0.125(15) 0.128(15) 0.126(15) 0.064(10) 0.031(10) 0.062(10)
C66 0.141(18) 0.151(18) 0.147(18) 0.072(11) 0.035(10) 0.076(12)
C67 0.140(17) 0.146(17) 0.150(18) 0.068(11) 0.041(10) 0.078(12)
C68 0.15(2) 0.16(2) 0.18(3) 0.077(17) 0.046(17) 0.089(18)
C79 0.065(18) 0.071(18) 0.066(19) 0.030(14) 0.022(14) 0.042(14)
C78 0.07(3) 0.09(4) 0.09(4) 0.06(3) 0.03(3) 0.05(3)
O12 0.09(3) 0.19(6) 0.22(6) 0.12(5) 0.04(4) 0.10(4)
C80 0.08(2) 0.09(2) 0.09(2) 0.044(17) 0.021(16) 0.042(16)
O10 0.149(17) 0.117(14) 0.184(19) 0.069(12) 0.037(13) 0.091(13)
C72 0.092(11) 0.079(10) 0.089(11) 0.045(8) 0.020(8) 0.047(8)
C73 0.073(9) 0.061(8) 0.050(8) 0.044(7) 0.015(6) 0.029(6)
C74 0.16(2) 0.15(2) 0.18(3) 0.075(17) 0.051(18) 0.083(18)
O11 0.07(2) 0.09(3) 0.15(4) 0.05(3) 0.02(2) 0.04(2)
C75 0.068(14) 0.069(14) 0.064(15) 0.033(10) 0.018(9) 0.033(10)
C76 0.11(3) 0.11(3) 0.11(3) 0.06(2) 0.022(18) 0.051(19)
C77 0.11(3) 0.13(3) 0.13(3) 0.06(2) 0.037(19) 0.07(2)
O9 0.080(10) 0.079(10) 0.115(13) 0.056(10) -0.013(9) 0.022(8)
C69 0.080(10) 0.077(10) 0.082(11) 0.038(8) 0.016(8) 0.038(8)
C70 0.13(2) 0.13(2) 0.15(2) 0.069(16) 0.017(15) 0.075(16)
C71 0.15(2) 0.15(2) 0.17(2) 0.080(18) 0.014(16) 0.081(18)
I4B 0.166(9) 0.105(6) 0.293(16) 0.128(9) 0.006(10) 0.020(6)
I2B 0.0469(9) 0.0697(11) 0.0898(15) 0.0224(10) 0.0028(8) 0.0095(8)
C58B 0.033(6) 0.034(6) 0.026(6) 0.015(5) 0.008(4) 0.016(4)
C59B 0.083(13) 0.081(12) 0.081(14) 0.040(10) 0.028(9) 0.042(9)
C53B 0.056(9) 0.052(8) 0.056(13) 0.035(8) 0.009(8) 0.025(7)
O13 0.21(4) 0.21(4) 0.20(4) 0.10(2) 0.06(2) 0.10(2)
C81 0.14(3) 0.14(3) 0.14(3) 0.067(17) 0.036(13) 0.071(17)
C82 0.11(3) 0.10(2) 0.11(3) 0.046(18) 0.021(17) 0.061(19)
C83 0.16(4) 0.16(4) 0.16(4) 0.08(2) 0.05(2) 0.08(2)

loop_
_atom_type_symbol
_atom_type_description
_atom_type_scat_dispersion_real
_atom_type_scat_dispersion_imag
_atom_type_scat_source
C C 0.0181 0.0091 'International Tables Vol C Tables 4.2.6.8 and 6.1.1.4'
H H 0.0000 0.0000 'International Tables Vol C Tables 4.2.6.8 and 6.1.1.4'
I I -0.3257 6.8362 'International Tables Vol C Tables 4.2.6.8 and 6.1.1.4'
O O 0.0492 0.0322 'International Tables Vol C Tables 4.2.6.8 and 6.1.1.4'

loop_
_exptl_crystal_face_index_h
_exptl_crystal_face_index_k
_exptl_crystal_face_index_l
_exptl_crystal_face_perp_dist
_exptl_oxdiff_crystal_face_indexfrac_h
_exptl_oxdiff_crystal_face_indexfrac_k
_exptl_oxdiff_crystal_face_indexfrac_l
_exptl_oxdiff_crystal_face_x
_exptl_oxdiff_crystal_face_y
_exptl_oxdiff_crystal_face_z
8 -11 4 0.1356 7.5020 -10.9861 4.0009 0.1501 0.6777 -0.7334
-7 10 -7 0.1202 -6.9878 9.9811 -7.0048 -0.1713 -0.8431 0.4503
-6 9 4 0.1253 -6.0324 9.0022 4.0082 -0.0248 -0.0800 1.0684
1 -1 -10 0.1528 0.5441 -1.0180 -10.0127 -0.1272 -0.6137 -0.7341
-3 5 -12 0.0010 -3.4576 4.9747 -12.0131 -0.2144 -0.9659 -0.3226
0 -1 11 0.0824 0.4545 -0.9788 11.0137 0.1908 0.7311 0.6191
1 -1 -11 0.2100 0.5483 -1.0199 -11.0140 -0.1423 -0.6777 -0.7986
-7 11 -5 0.1033 -7.4977 10.9842 -5.0022 -0.1653 -0.7418 0.6689
0 -1 11 0.1358 0.4545 -0.9788 11.0137 0.1908 0.7311 0.6191
6 -10 9 0.1636 6.4783 -9.9772 9.0080 0.2459 0.9393 -0.3204

loop_
_geom_angle_atom_site_label_1
_geom_angle_atom_site_label_2
_geom_angle_atom_site_label_3
_geom_angle
C3 O1 C9 116.2(16)
C18 O2 C10 116.7(13)
C20 O3 C26 115.1(14)
C35 O4 C27 116.6(13)
C37 O5 C43 115.6(16)
C52 O6 C44 113.3(19)
C60 O7 C54 110.8(15)
C1 O8 C61 117.9(16)
O8 C1 C2 119.8(16)
O8 C1 C6 116.1(17)
C2 C1 C6 124.1(15)
H16A C16 H16B 109.6
C15 C16 H16A 112.0
C15 C16 H16B 112.0
C15 C16 C17 99(4)
C17 C16 H16A 112.0
C17 C16 H16B 112.0
C1 C2 C3 120.5(15)
C1 C2 C7 121.1(16)
C3 C2 C7 117.9(17)
O1 C3 C2 122.3(16)
O1 C3 C4 119.9(14)
C2 C3 C4 117.7(15)
C3 C4 C11 119.8(15)
C5 C4 C3 118.7(14)
C5 C4 C11 121.4(15)
C4 C5 H5 116.5
C4 C5 C6 127.0(17)
C6 C5 H5 116.5
C1 C6 C5 111.6(18)
C1 C6 C62 124.3(16)
C5 C6 C62 123.8(17)
C8 C7 C2 178(2)
C7 C8 I1 176(2)
O1 C9 H9A 108.8
O1 C9 H9B 108.8
O1 C9 C10 113.8(18)
H9A C9 H9B 107.7
C10 C9 H9A 108.8
C10 C9 H9B 108.8
O2 C10 C9 106.8(14)
O2 C10 H10A 110.4
O2 C10 H10B 110.4
C9 C10 H10A 110.4
C9 C10 H10B 110.4
H10A C10 H10B 108.6
C4 C11 H11 107.0
C4 C11 C12 112.5(14)
C4 C11 C23 109.5(13)
C12 C11 H11 107.0
C12 C11 C23 113.4(14)
C23 C11 H11 107.0
C11 C12 H12A 109.3
C11 C12 H12B 109.3
H12A C12 H12B 107.9
C13 C12 C11 111.8(16)
C13 C12 H12A 109.3
C13 C12 H12B 109.3
C12 C13 H13A 108.2
C12 C13 H13B 108.2
H13A C13 H13B 107.3
C14 C13 C12 117(2)
C14 C13 H13A 108.2
C14 C13 H13B 108.2
C13 C14 H14A 110.6
C13 C14 H14B 110.6
C13 C14 C15 106(3)
H14A C14 H14B 108.7
C15 C14 H14A 110.6
C15 C14 H14B 110.6
C16 C15 C14 121(4)
C16 C15 H15A 107.1
C16 C15 H15B 107.1
C14 C15 H15A 107.1
C14 C15 H15B 107.1
H15A C15 H15B 106.8
C16 C17 H17A 109.5
C16 C17 H17B 109.5
C16 C17 H17C 109.5
H17A C17 H17B 109.5
H17A C17 H17C 109.5
H17B C17 H17C 109.5
O2 C18 C19 119.9(15)
O2 C18 C23 119.1(14)
C19 C18 C23 120.9(15)
C18 C19 C24 121.3(15)
C20 C19 C18 116.6(15)
C20 C19 C24 122.1(15)
O3 C20 C19 116.9(16)
C21 C20 O3 119.1(16)
C21 C20 C19 123.8(16)
C20 C21 C22 116.0(15)
C20 C21 C28 120.2(15)
C22 C21 C28 123.8(15)
C21 C22 H22 117.5
C23 C22 C21 125.0(16)
C23 C22 H22 117.5
C18 C23 C11 117.9(14)
C22 C23 C11 124.6(14)
C22 C23 C18 117.5(14)
C25 C24 C19 178.2(18)
C24 C25 I2 173.7(18)
C24 C25 I2B 158.1(19)
O3 C26 H26A 110.2
O3 C26 H26B 110.2
O3 C26 C27 107.5(15)
H26A C26 H26B 108.5
C27 C26 H26A 110.2
C27 C26 H26B 110.2
O4 C27 C26 113.2(14)
O4 C27 H27A 108.9
O4 C27 H27B 108.9
C26 C27 H27A 108.9
C26 C27 H27B 108.9
H27A C27 H27B 107.7
C21 C28 H28 106.0
C21 C28 C29 114.1(14)
C29 C28 H28 106.0
C40 C28 C21 111.4(13)
C40 C28 H28 106.0
C40 C28 C29 112.6(16)
C28 C29 H29A 108.9
C28 C29 H29B 108.9
H29A C29 H29B 107.8
C30 C29 C28 113.2(16)
C30 C29 H29A 108.9
C30 C29 H29B 108.9
C29 C30 H30A 107.8
C29 C30 H30B 107.8
H30A C30 H30B 107.2
C31 C30 C29 118(2)
C31 C30 H30A 107.8
C31 C30 H30B 107.8
C30 C31 H31A 109.8
C30 C31 H31B 109.8
C30 C31 C32 109(3)
H31A C31 H31B 108.3
C32 C31 H31A 109.8
C32 C31 H31B 109.8
C31 C32 H32A 102.3
C31 C32 H32B 102.3
H32A C32 H32B 104.9
C33 C32 C31 139(4)
C33 C32 H32A 102.3
C33 C32 H32B 102.3
C32 C33 H33A 112.2
C32 C33 H33B 112.2
C32 C33 C34 98(4)
H33A C33 H33B 109.8
C34 C33 H33A 112.2
C34 C33 H33B 112.2
C33 C34 H34A 109.4
C33 C34 H34B 109.7
C33 C34 H34C 109.3
H34A C34 H34B 109.5
H34A C34 H34C 109.5
H34B C34 H34C 109.5
O4 C35 C36 118.8(15)
O4 C35 C40 119.9(15)
C40 C35 C36 121.2(15)
C35 C36 C37 119.1(17)
C35 C36 C41 121.8(18)
C41 C36 C37 119(2)
O5 C37 C36 121.0(17)
O5 C37 C38 119.5(16)
C38 C37 C36 119.2(17)
C37 C38 C45 119.5(18)
C39 C38 C37 119.0(16)
C39 C38 C45 121.4(17)
C38 C39 H39 118.2
C40 C39 C38 123.6(17)
C40 C39 H39 118.2
C35 C40 C28 121.2(14)
C39 C40 C28 121.0(15)
C39 C40 C35 117.8(16)
C42 C41 C36 173(3)
C41 C42 I3 179(3)
O5 C43 H43A 109.3
O5 C43 H43B 109.3
O5 C43 C44 111.8(18)
H43A C43 H43B 107.9
C44 C43 H43A 109.3
C44 C43 H43B 109.3
O6 C44 C43 109(2)
O6 C44 H44A 109.9
O6 C44 H44B 109.9
C43 C44 H44A 109.9
C43 C44 H44B 109.9
H44A C44 H44B 108.3
C38 C45 H45 108.0
C46 C45 C38 110.4(17)
C46 C45 H45 108.0
C57 C45 C38 109.4(15)
C57 C45 H45 108.0
C57 C45 C46 112.8(17)
C45 C46 H46A 107.9
C45 C46 H46B 107.9
H46A C46 H46B 107.2
C47 C46 C45 118(2)
C47 C46 H46A 107.9
C47 C46 H46B 107.9
C46 C47 H47A 110.3
C46 C47 H47B 110.3
H47A C47 H47B 108.6
C48 C47 C46 107(2)
C48 C47 H47A 110.3
C48 C47 H47B 110.3
C47 C48 H48A 108.7
C47 C48 H48B 108.7
C47 C48 C49 114(3)
H48A C48 H48B 107.6
C49 C48 H48A 108.7
C49 C48 H48B 108.7
C48 C49 H49A 107.3
C48 C49 H49B 107.3
H49A C49 H49B 106.9
C50 C49 C48 120(4)
C50 C49 H49A 107.3
C50 C49 H49B 107.3
C49 C50 H50A 107.5
C49 C50 H50B 107.5
C49 C50 C51 119(5)
H50A C50 H50B 107.0
C51 C50 H50A 107.5
C51 C50 H50B 107.5
C50 C51 H51A 109.5
C50 C51 H51B 109.5
C50 C51 H51C 109.5
H51A C51 H51B 109.5
H51A C51 H51C 109.5
H51B C51 H51C 109.5
O6 C52 C53 120.5(18)
O6 C52 C57 118.3(16)
O6 C52 C53B 120.0(19)
C53 C52 C57 119.7(17)
C53B C52 C57 121(2)
C52 C53 C54 119.6(18)
C52 C53 C58 119.4(17)
C54 C53 C58 117.7(16)
O7 C54 C53 120.2(17)
O7 C54 C55 118.3(16)
O7 C54 C53B 120.6(18)
C53 C54 C55 118.4(16)
C53B C54 C55 121.0(17)
C54 C55 C62 119.8(16)
C56 C55 C54 115.8(17)
C56 C55 C62 124.3(17)
C55 C56 H56 117.4
C57 C56 C55 125.1(18)
C57 C56 H56 117.4
C52 C57 C45 119.2(17)
C56 C57 C45 123.8(18)
C56 C57 C52 116.9(17)
C59 C58 C53 171(3)
C58 C59 I4 168(4)
O7 C60 H60A 110.0
O7 C60 H60B 110.0
O7 C60 C61 108.5(18)
H60A C60 H60B 108.4
C61 C60 H60A 110.0
C61 C60 H60B 110.0
O8 C61 C60 111.3(17)
O8 C61 H61A 109.4
O8 C61 H61B 109.4
C60 C61 H61A 109.4
C60 C61 H61B 109.4
H61A C61 H61B 108.0
C6 C62 C55 110.0(16)
C6 C62 H62 106.6
C6 C62 C63 114.5(18)
C55 C62 H62 106.6
C55 C62 C63 112.0(17)
C63 C62 H62 106.6
C62 C63 H63A 105.8
C62 C63 H63B 105.8
H63A C63 H63B 106.2
C64 C63 C62 126(2)
C64 C63 H63A 105.8
C64 C63 H63B 105.8
C63 C64 H64A 109.3
C63 C64 H64B 109.3
H64A C64 H64B 107.9
C65 C64 C63 112(2)
C65 C64 H64A 109.3
C65 C64 H64B 109.3
C64 C65 H65A 109.6
C64 C65 H65B 109.6
C64 C65 C66 110(3)
H65A C65 H65B 108.2
C66 C65 H65A 109.6
C66 C65 H65B 109.6
C65 C66 H66A 109.2
C65 C66 H66B 109.2
H66A C66 H66B 107.9
C67 C66 C65 112(3)
C67 C66 H66A 109.2
C67 C66 H66B 109.2
C66 C67 H67A 110.2
C66 C67 H67B 110.2
C66 C67 C68 108(3)
H67A C67 H67B 108.5
C68 C67 H67A 110.2
C68 C67 H67B 110.2
C67 C68 H68A 109.5
C67 C68 H68B 109.5
C67 C68 H68C 109.5
H68A C68 H68B 109.5
H68A C68 H68C 109.5
H68B C68 H68C 109.5
H79A C79 H79B 109.5
H79A C79 H79C 109.5
H79B C79 H79C 109.5
C78 C79 H79A 109.5
C78 C79 H79B 109.5
C78 C79 H79C 109.5
O12 C78 C79 133(4)
O12 C78 C80 120(4)
C80 C78 C79 102(4)
C78 C80 H80A 109.5
C78 C80 H80B 109.5
C78 C80 H80C 109.5
H80A C80 H80B 109.5
H80A C80 H80C 109.5
H80B C80 H80C 109.5
O10 C72 C73 120(3)
O10 C72 C74 111(3)
C73 C72 C74 121(3)
C72 C73 H73A 109.5
C72 C73 H73B 109.5
C72 C73 H73C 109.5
H73A C73 H73B 109.5
H73A C73 H73C 109.5
H73B C73 H73C 109.5
C72 C74 H74A 109.5
C72 C74 H74B 109.5
C72 C74 H74C 109.5
H74A C74 H74B 109.5
H74A C74 H74C 109.5
H74B C74 H74C 109.5
O11 C75 C76 120(5)
O11 C75 C77 113(5)
C77 C75 C76 126(6)
C75 C76 H76A 109.5
C75 C76 H76B 109.5
C75 C76 H76C 109.5
H76A C76 H76B 109.5
H76A C76 H76C 109.5
H76B C76 H76C 109.5
C75 C77 H77A 109.5
C75 C77 H77B 109.5
C75 C77 H77C 109.5
H77A C77 H77B 109.5
H77A C77 H77C 109.5
H77B C77 H77C 109.5
O9 C69 C70 123(3)
O9 C69 C71 117(3)
C70 C69 C71 120(3)
C69 C70 H70A 109.5
C69 C70 H70B 109.5
C69 C70 H70C 109.5
H70A C70 H70B 109.5
H70A C70 H70C 109.5
H70B C70 H70C 109.5
C69 C71 H71A 109.5
C69 C71 H71B 109.5
C69 C71 H71C 109.5
H71A C71 H71B 109.5
H71A C71 H71C 109.5
H71B C71 H71C 109.5
C59B C58B C53B 170(6)
C58B C59B I4B 174(7)
C52 C53B C58B 124(2)
C54 C53B C52 117.2(18)
C54 C53B C58B 119(2)
O13 C81 C82 121.4(15)
O13 C81 C83 121.7(16)
C83 C81 C82 117(2)
C81 C82 H82A 109.6
C81 C82 H82B 102.3
C81 C82 H82C 116.2
H82A C82 H82B 109.4
H82A C82 H82C 109.5
H82B C82 H82C 109.5
C81 C83 H83A 109.5
C81 C83 H83B 109.5
C81 C83 H83C 109.5
H83A C83 H83B 109.5
H83A C83 H83C 109.5
H83B C83 H83C 109.5

loop_
_geom_bond_atom_site_label_1
_geom_bond_atom_site_label_2
_geom_bond_distance
I1 C8 2.006(18)
I2 C25 1.93(2)
I3 C42 2.01(2)
I4 C59 2.00(2)
O1 C3 1.30(2)
O1 C9 1.43(3)
O2 C10 1.468(19)
O2 C18 1.36(2)
O3 C20 1.39(2)
O3 C26 1.45(2)
O4 C27 1.49(2)
O4 C35 1.365(19)
O5 C37 1.36(2)
O5 C43 1.44(3)
O6 C44 1.41(3)
O6 C52 1.36(2)
O7 C54 1.38(2)
O7 C60 1.34(2)
O8 C1 1.40(2)
O8 C61 1.43(3)
C1 C2 1.41(3)
C1 C6 1.42(3)
C16 H16A 0.9700
C16 H16B 0.9700
C16 C15 1.520(10)
C16 C17 1.524(10)
C2 C3 1.41(2)
C2 C7 1.44(2)
C3 C4 1.43(2)
C4 C5 1.37(3)
C4 C11 1.52(2)
C5 H5 0.9300
C5 C6 1.44(2)
C6 C62 1.44(3)
C7 C8 1.18(2)
C9 H9A 0.9700
C9 H9B 0.9700
C9 C10 1.53(3)
C10 H10A 0.9700
C10 H10B 0.9700
C11 H11 0.9800
C11 C12 1.52(2)
C11 C23 1.55(2)
C12 H12A 0.9700
C12 H12B 0.9700
C12 C13 1.520(10)
C13 H13A 0.9700
C13 H13B 0.9700
C13 C14 1.516(10)
C14 H14A 0.9700
C14 H14B 0.9700
C14 C15 1.525(10)
C15 H15A 0.9700
C15 H15B 0.9700
C17 H17A 0.9600
C17 H17B 0.9600
C17 H17C 0.9600
C18 C19 1.41(2)
C18 C23 1.42(2)
C19 C20 1.40(2)
C19 C24 1.43(2)
C20 C21 1.38(2)
C21 C22 1.38(2)
C21 C28 1.52(2)
C22 H22 0.9300
C22 C23 1.36(2)
C24 C25 1.23(3)
C25 I2B 1.96(3)
C26 H26A 0.9700
C26 H26B 0.9700
C26 C27 1.53(3)
C27 H27A 0.9700
C27 H27B 0.9700
C28 H28 0.9800
C28 C29 1.53(2)
C28 C40 1.49(2)
C29 H29A 0.9700
C29 H29B 0.9700
C29 C30 1.519(10)
C30 H30A 0.9700
C30 H30B 0.9700
C30 C31 1.518(10)
C31 H31A 0.9700
C31 H31B 0.9700
C31 C32 1.526(10)
C32 H32A 0.9700
C32 H32B 0.9700
C32 C33 1.522(10)
C33 H33A 0.9700
C33 H33B 0.9700
C33 C34 1.525(10)
C34 H34A 0.9600
C34 H34B 0.9601
C34 H34C 0.9602
C35 C36 1.40(3)
C35 C40 1.39(2)
C36 C37 1.43(2)
C36 C41 1.43(3)
C37 C38 1.39(3)
C38 C39 1.38(3)
C38 C45 1.58(3)
C39 H39 0.9300
C39 C40 1.37(2)
C41 C42 1.18(3)
C43 H43A 0.9700
C43 H43B 0.9700
C43 C44 1.54(3)
C44 H44A 0.9700
C44 H44B 0.9700
C45 H45 0.9800
C45 C46 1.53(3)
C45 C57 1.50(3)
C46 H46A 0.9700
C46 H46B 0.9700
C46 C47 1.518(10)
C47 H47A 0.9700
C47 H47B 0.9700
C47 C48 1.518(10)
C48 H48A 0.9700
C48 H48B 0.9700
C48 C49 1.526(10)
C49 H49A 0.9700
C49 H49B 0.9700
C49 C50 1.519(10)
C50 H50A 0.9700
C50 H50B 0.9700
C50 C51 1.522(10)
C51 H51A 0.9600
C51 H51B 0.9600
C51 H51C 0.9600
C52 C53 1.398(17)
C52 C57 1.43(3)
C52 C53B 1.416(18)
C53 C54 1.398(18)
C53 C58 1.44(2)
C54 C55 1.44(3)
C54 C53B 1.414(18)
C55 C56 1.42(3)
C55 C62 1.52(3)
C56 H56 0.9300
C56 C57 1.36(3)
C58 C59 1.18(2)
C60 H60A 0.9700
C60 H60B 0.9700
C60 C61 1.54(3)
C61 H61A 0.9700
C61 H61B 0.9700
C62 H62 0.9800
C62 C63 1.53(3)
C63 H63A 0.9700
C63 H63B 0.9700
C63 C64 1.518(10)
C64 H64A 0.9700
C64 H64B 0.9700
C64 C65 1.514(10)
C65 H65A 0.9700
C65 H65B 0.9700
C65 C66 1.525(10)
C66 H66A 0.9700
C66 H66B 0.9700
C66 C67 1.515(10)
C67 H67A 0.9700
C67 H67B 0.9700
C67 C68 1.523(10)
C68 H68A 0.9600
C68 H68B 0.9600
C68 H68C 0.9600
C79 H79A 0.9600
C79 H79B 0.9600
C79 H79C 0.9600
C79 C78 1.455(19)
C78 O12 1.32(7)
C78 C80 1.451(19)
C80 H80A 0.9600
C80 H80B 0.9600
C80 H80C 0.9600
O10 C72 1.22(3)
C72 C73 1.445(17)
C72 C74 1.453(18)
C73 H73A 0.9600
C73 H73B 0.9600
C73 H73C 0.9600
C74 H74A 0.9600
C74 H74B 0.9600
C74 H74C 0.9600
O11 C75 1.29(6)
C75 C76 1.454(19)
C75 C77 1.452(19)
C76 H76A 0.9600
C76 H76B 0.9600
C76 H76C 0.9600
C77 H77A 0.9600
C77 H77B 0.9600
C77 H77C 0.9600
O9 C69 1.20(3)
C69 C70 1.446(18)
C69 C71 1.458(18)
C70 H70A 0.9600
C70 H70B 0.9600
C70 H70C 0.9600
C71 H71A 0.9600
C71 H71B 0.9600
C71 H71C 0.9600
I4B C59B 2.01(2)
C58B C59B 1.19(3)
C58B C53B 1.46(2)
O13 C81 1.19(2)
C81 C82 1.467(15)
C81 C83 1.467(14)
C82 H82A 0.9603
C82 H82B 0.9601
C82 H82C 0.9595
C83 H83A 0.9600
C83 H83B 0.9600
C83 H83C 0.9600

loop_
_geom_torsion_atom_site_label_1
_geom_torsion_atom_site_label_2
_geom_torsion_atom_site_label_3
_geom_torsion_atom_site_label_4
_geom_torsion
O1 C3 C4 C5 174.8(16)
O1 C3 C4 C11 -2(2)
O1 C9 C10 O2 -60(2)
O2 C18 C19 C20 175.9(14)
O2 C18 C19 C24 -5(2)
O2 C18 C23 C11 3(2)
O2 C18 C23 C22 -178.0(14)
O3 C20 C21 C22 176.2(15)
O3 C20 C21 C28 -7(2)
O3 C26 C27 O4 60(2)
O4 C35 C36 C37 175.0(15)
O4 C35 C36 C41 -1(3)
O4 C35 C40 C28 2(2)
O4 C35 C40 C39 -176.3(15)
O5 C37 C38 C39 174.8(16)
O5 C37 C38 C45 -2(3)
O5 C43 C44 O6 -62(3)
O6 C52 C53 C54 -171(2)
O6 C52 C53 C58 -13(4)
O6 C52 C57 C45 1(3)
O6 C52 C57 C56 -175(2)
O6 C52 C53B C54 168(4)
O6 C52 C53B C58B -9(8)
O7 C54 C55 C56 175.6(19)
O7 C54 C55 C62 -8(3)
O7 C54 C53B C52 -165(4)
O7 C54 C53B C58B 12(8)
O7 C60 C61 O8 65(2)
O8 C1 C2 C3 174.1(16)
O8 C1 C2 C7 3(3)
O8 C1 C6 C5 -176.8(15)
O8 C1 C6 C62 -3(3)
C1 O8 C61 C60 54(3)
C1 C2 C3 O1 -171.4(17)
C1 C2 C3 C4 6(2)
C1 C6 C62 C55 107(2)
C1 C6 C62 C63 -125(2)
C2 C1 C6 C5 5(3)
C2 C1 C6 C62 178.2(18)
C2 C3 C4 C5 -3(2)
C2 C3 C4 C11 -179.1(15)
C3 O1 C9 C10 -53(2)
C3 C4 C5 C6 0(3)
C3 C4 C11 C12 126.3(17)
C3 C4 C11 C23 -106.7(17)
C4 C5 C6 C1 -1(3)
C4 C5 C6 C62 -174.8(17)
C4 C11 C12 C13 -62(2)
C4 C11 C23 C18 83.9(18)
C4 C11 C23 C22 -95.5(18)
C5 C4 C11 C12 -50(2)
C5 C4 C11 C23 76.9(19)
C5 C6 C62 C55 -80(2)
C5 C6 C62 C63 48(3)
C6 C1 C2 C3 -7(3)
C6 C1 C2 C7 -178.4(19)
C6 C62 C63 C64 54(3)
C7 C2 C3 O1 0(3)
C7 C2 C3 C4 177.4(16)
C9 O1 C3 C2 -76(2)
C9 O1 C3 C4 106.8(18)
C10 O2 C18 C19 85.5(18)
C10 O2 C18 C23 -96.2(17)
C11 C4 C5 C6 176.7(16)
C11 C12 C13 C14 -164(3)
C12 C11 C23 C18 -149.5(15)
C12 C11 C23 C22 31(2)
C12 C13 C14 C15 173(3)
C13 C14 C15 C16 -84(6)
C17 C16 C15 C14 -163(5)
C18 O2 C10 C9 136.8(17)
C18 C19 C20 O3 -173.0(14)
C18 C19 C20 C21 1(3)
C19 C18 C23 C11 -179.2(14)
C19 C18 C23 C22 0(2)
C19 C20 C21 C22 2(3)
C19 C20 C21 C28 178.7(16)
C20 O3 C26 C27 -135.9(16)
C20 C21 C22 C23 -4(2)
C20 C21 C28 C29 149.3(16)
C20 C21 C28 C40 -81.8(19)
C21 C22 C23 C11 -177.2(14)
C21 C22 C23 C18 3(2)
C21 C28 C29 C30 -170.7(18)
C21 C28 C40 C35 105.9(17)
C21 C28 C40 C39 -76(2)
C22 C21 C28 C29 -34(2)
C22 C21 C28 C40 94.6(18)
C23 C11 C12 C13 172.8(16)
C23 C18 C19 C20 -2(2)
C23 C18 C19 C24 176.3(15)
C24 C19 C20 O3 8(2)
C24 C19 C20 C21 -177.5(16)
C26 O3 C20 C19 -88(2)
C26 O3 C20 C21 98(2)
C27 O4 C35 C36 78(2)
C27 O4 C35 C40 -104.6(18)
C28 C21 C22 C23 179.0(15)
C28 C29 C30 C31 151(3)
C29 C28 C40 C35 -124.3(16)
C29 C28 C40 C39 54(2)
C29 C30 C31 C32 -168(3)
C30 C31 C32 C33 63(8)
C31 C32 C33 C34 -174(6)
C35 O4 C27 C26 52(2)
C35 C36 C37 O5 -172.9(16)
C35 C36 C37 C38 2(3)
C36 C35 C40 C28 179.1(16)
C36 C35 C40 C39 1(3)
C36 C37 C38 C39 0(3)
C36 C37 C38 C45 -176.7(16)
C37 O5 C43 C44 -56(2)
C37 C38 C39 C40 -2(3)
C37 C38 C45 C46 129(2)
C37 C38 C45 C57 -106(2)
C38 C39 C40 C28 -177.1(17)
C38 C39 C40 C35 1(3)
C38 C45 C46 C47 -46(3)
C38 C45 C57 C52 86(2)
C38 C45 C57 C56 -97(2)
C39 C38 C45 C46 -48(2)
C39 C38 C45 C57 77(2)
C40 C28 C29 C30 61(2)
C40 C35 C36 C37 -2(3)
C40 C35 C36 C41 -178.6(18)
C41 C36 C37 O5 4(3)
C41 C36 C37 C38 178.0(18)
C43 O5 C37 C36 -79(2)
C43 O5 C37 C38 106(2)
C44 O6 C52 C53 100(2)
C44 O6 C52 C57 -94(2)
C44 O6 C52 C53B 79(4)
C45 C38 C39 C40 175.3(17)
C45 C46 C47 C48 -64(4)
C46 C45 C57 C52 -150(2)
C46 C45 C57 C56 26(3)
C46 C47 C48 C49 -166(3)
C47 C48 C49 C50 -53(7)
C48 C49 C50 C51 -167(5)
C52 O6 C44 C43 138.0(19)
C52 C53 C54 O7 174(2)
C52 C53 C54 C55 -26(3)
C53 C52 C57 C45 168(2)
C53 C52 C57 C56 -9(3)
C53 C54 C55 C56 15(3)
C53 C54 C55 C62 -168(2)
C54 O7 C60 C61 -139.6(16)
C54 C55 C56 C57 -2(3)
C54 C55 C62 C6 -81(2)
C54 C55 C62 C63 150.6(18)
C55 C54 C53B C52 17(7)
C55 C54 C53B C58B -167(4)
C55 C56 C57 C45 -177(2)
C55 C56 C57 C52 -1(4)
C55 C62 C63 C64 -179(2)
C56 C55 C62 C6 95(2)
C56 C55 C62 C63 -33(3)
C57 C45 C46 C47 -169(2)
C57 C52 C53 C54 23(4)
C57 C52 C53 C58 -179(2)
C57 C52 C53B C54 -20(7)
C57 C52 C53B C58B 164(5)
C58 C53 C54 O7 15(4)
C58 C53 C54 C55 175(2)
C60 O7 C54 C53 -103(2)
C60 O7 C54 C55 97(2)
C60 O7 C54 C53B -82(4)
C61 O8 C1 C2 77(2)
C61 O8 C1 C6 -102(2)
C62 C55 C56 C57 -179(2)
C62 C63 C64 C65 44(4)
C63 C64 C65 C66 176(3)
C64 C65 C66 C67 69(5)
C65 C66 C67 C68 173(4)
C53B C52 C57 C45 -171(4)
C53B C52 C57 C56 12(5)
C53B C54 C55 C56 -6(4)
C53B C54 C55 C62 171(4)
